data_1540272
loop_
_publ_author_name
'Klamut, J.'
'Janczak, J.'
'Henkie, Z.'
'Glovyak, T.'
'Zygmunt, A.'
'Horyn, R.'
'Kubiak, R.'
'Bukowski, Z.'
'Wojakowski, A.'
'Lukaszewicz, K.'
'Stepen'-Damm, Yu.'

_publ_section_title
;
 Thermal vibrations in Y Ba2 Cu3 O6+x and Pr Ba2 Cu3 O6+x
;
_journal_name_full 'Acta Physica Polonica, A'
_journal_page_first 759
_journal_page_last 765
_journal_volume 73
_journal_year 1988
_chemical_formula_sum 'Ba2 Cu3 O6 Y'
_chemical_name_systematic 'Y Ba2 Cu3 O6'
_space_group_IT_number 123
_symmetry_space_group_name_Hall '-P 4 2'
_symmetry_space_group_name_H-M 'P 4/m m m'
_cell_angle_alpha 90
_cell_angle_beta 90
_cell_angle_gamma 90
_cell_formula_units_Z 1
_cell_length_a 3.87
_cell_length_b 3.87
_cell_length_c 11.801
_cell_volume 176.742
_citation_journal_id_ASTM ATPLB6
_cod_data_source_file Klamut_ATPLB6_1988_46.cif
_cod_data_source_block Ba2Cu3O6Y1
_cod_original_cell_volume 176.7424
_cod_original_formula_sum 'Ba2 Cu3 O6 Y1'
_cod_database_code 1540272

loop_
_symmetry_equiv_pos_as_xyz
x,y,z
-y,x,z
-x,-y,z
y,-x,z
x,-y,-z
y,x,-z
-x,y,-z
-y,-x,-z
-x,-y,-z
y,-x,-z
x,y,-z
-y,x,-z
-x,y,z
-y,-x,z
x,-y,z
y,x,z

loop_
_atom_site_label
_atom_site_type_symbol
_atom_site_fract_x
_atom_site_fract_y
_atom_site_fract_z
_atom_site_occupancy
_atom_site_U_iso_or_equiv
O3 O-2 0.5 0 0.5 1 0.0
O1 O-2 0.5 0.5 0.34518 1 0.0
Cu2 Cu+2 0.5 0.5 0.14167 1 0.0
Cu1 Cu+1 0.5 0.5 0.5 1 0.0
Y1 Y+3 0 0 0 1 0.0
O2 O-2 0.5 0 0.12041 0.5 0.0
Ba1 Ba+2 0 0 0.30981 1 0.0
